data_7238380
loop_
_publ_author_name
'Nishinaga, Tohru'
'Miyata, Toshihiko'
'Tateno, Masaki'
'Koizumi, Masahide'
'Takase, Masayoshi'
'Iyoda, Masahiko'
'Kobayashi, Norihito'
'Kunugi, Yoshihito'

_publ_section_title
;
 Synthesis and structural, electronic, optical and FET properties of
 thiophene--pyrrole mixed hexamers end-capped with phenyl and
 pentafluorophenyl groups
;
_journal_issue 38
_journal_name_full 'Journal of Materials Chemistry'
_journal_page_first 14959
_journal_paper_doi 10.1039/c1jm12966j
_journal_volume 21
_journal_year 2011
_chemical_formula_sum 'C48 H48 N2 S4'
_chemical_formula_weight 781.12
_space_group_IT_number 2
_space_group_name_Hall '-P 1'
_space_group_name_H-M_alt 'P -1'
_symmetry_cell_setting triclinic
_symmetry_space_group_name_H-M 'P -1'
_atom_sites_solution_hydrogens geom
_atom_sites_solution_primary direct
_atom_sites_solution_secondary difmap
_audit_creation_method SHELXL-97
_cell_angle_alpha 99.104(3)
_cell_angle_beta 103.488(2)
_cell_angle_gamma 102.840(2)
_cell_formula_units_Z 2
_cell_length_a 9.7580(12)
_cell_length_b 12.2984(13)
_cell_length_c 18.563(2)
_cell_measurement_temperature 293(2)
_cell_volume 2059.6(4)
_computing_cell_refinement 'Bruker SMART'
_computing_data_collection 'Bruker SMART'
_computing_data_reduction 'Bruker SHELXTL'
_computing_molecular_graphics 'Bruker SHELXTL'
_computing_publication_material 'Bruker SHELXTL'
_computing_structure_refinement 'SHELXL-97 (Sheldrick, 1997)'
_computing_structure_solution 'SHELXS-97 (Sheldrick, 1990)'
_diffrn_ambient_temperature 293(2)
_diffrn_measured_fraction_theta_full 0.996
_diffrn_measured_fraction_theta_max 0.996
_diffrn_measurement_device_type 'CCD aarea detector'
_diffrn_measurement_method 'phi and omega scans'
_diffrn_radiation_monochromator graphite
_diffrn_radiation_source 'fine-focus sealed tube'
_diffrn_radiation_type MoK\a
_diffrn_radiation_wavelength 0.71073
_diffrn_reflns_av_R_equivalents 0.0368
_diffrn_reflns_av_sigmaI/netI 0.0836
_diffrn_reflns_limit_h_max 10
_diffrn_reflns_limit_h_min -10
_diffrn_reflns_limit_k_max 11
_diffrn_reflns_limit_k_min -13
_diffrn_reflns_limit_l_max 17
_diffrn_reflns_limit_l_min -20
_diffrn_reflns_number 9385
_diffrn_reflns_theta_full 23.26
_diffrn_reflns_theta_max 23.26
_diffrn_reflns_theta_min 1.16
_exptl_absorpt_coefficient_mu 0.267
_exptl_absorpt_correction_type empirical
_exptl_crystal_density_diffrn 1.260
_exptl_crystal_density_method 'not measured'
_exptl_crystal_F_000 828
_refine_diff_density_max 0.325
_refine_diff_density_min -0.300
_refine_diff_density_rms 0.086
_refine_ls_extinction_method SHELXL
_refine_ls_goodness_of_fit_ref 0.991
_refine_ls_hydrogen_treatment constr
_refine_ls_matrix_type full
_refine_ls_number_parameters 507
_refine_ls_number_reflns 5894
_refine_ls_number_restraints 0
_refine_ls_restrained_S_all 0.991
_refine_ls_R_factor_all 0.1222
_refine_ls_R_factor_gt 0.0550
_refine_ls_shift/su_max 0.000
_refine_ls_shift/su_mean 0.000
_refine_ls_structure_factor_coef Fsqd
_refine_ls_weighting_details 'calc w=1/[\s^2^(Fo^2^)+(0.0777P)^2^+0.0000P] where P=(Fo^2^+2Fc^2^)/3'
_refine_ls_weighting_scheme calc
_refine_ls_wR_factor_gt 0.1180
_refine_ls_wR_factor_ref 0.1615
_reflns_number_gt 3295
_reflns_number_total 5894
_reflns_threshold_expression >2sigma(I)
_cod_data_source_file c1jm12966j.txt
_cod_data_source_block 3a
_cod_original_cell_volume 2059.5(4)
_cod_original_sg_symbol_H-M P-1
_cod_database_code 7238380

loop_
_symmetry_equiv_pos_as_xyz
'x, y, z'
'-x, -y, -z'

loop_
_atom_site_label
_atom_site_type_symbol
_atom_site_fract_x
_atom_site_fract_y
_atom_site_fract_z
_atom_site_U_iso_or_equiv
_atom_site_adp_type
_atom_site_occupancy
_atom_site_symmetry_multiplicity
_atom_site_calc_flag
_atom_site_refinement_flags
_atom_site_disorder_assembly
_atom_site_disorder_group
C1 C 0.6376(8) 0.4081(5) -0.2067(3) 0.0809(18) Uani 1 1 d . . .
H1 H 0.6060 0.4359 -0.2496 0.097 Uiso 1 1 calc R . .
C2 C 0.7833(8) 0.4367(5) -0.1690(4) 0.0905(19) Uani 1 1 d . . .
H2 H 0.8505 0.4847 -0.1862 0.109 Uiso 1 1 calc R . .
C3 C 0.5387(7) 0.3384(5) -0.1809(3) 0.0748(16) Uani 1 1 d . . .
H3 H 0.4393 0.3198 -0.2058 0.090 Uiso 1 1 calc R . .
C4 C 0.8314(6) 0.3953(5) -0.1061(3) 0.0780(17) Uani 1 1 d . . .
H4 H 0.9306 0.4166 -0.0805 0.094 Uiso 1 1 calc R . .
C5 C 0.5867(5) 0.2954(4) -0.1177(3) 0.0603(14) Uani 1 1 d . . .
H5 H 0.5190 0.2481 -0.1004 0.072 Uiso 1 1 calc R . .
C6 C 0.7343(5) 0.3222(4) -0.0802(3) 0.0550(13) Uani 1 1 d . . .
C7 C 0.7892(5) 0.2751(4) -0.0148(3) 0.0493(12) Uani 1 1 d . . .
C8 C 0.9254(5) 0.2664(4) 0.0131(3) 0.0649(14) Uani 1 1 d . . .
H6 H 1.0025 0.2956 -0.0060 0.078 Uiso 1 1 calc R . .
C9 C 0.9424(5) 0.2101(5) 0.0729(3) 0.0694(15) Uani 1 1 d . . .
H7 H 1.0311 0.1985 0.0970 0.083 Uiso 1 1 calc R . .
C10 C 0.8161(5) 0.1735(4) 0.0926(2) 0.0490(12) Uani 1 1 d . . .
C11 C 0.7865(5) 0.1101(4) 0.1493(3) 0.0479(12) Uani 1 1 d . . .
C12 C 0.6598(5) 0.0328(4) 0.1488(3) 0.0522(12) Uani 1 1 d . . .
H8 H 0.5718 0.0111 0.1107 0.063 Uiso 1 1 calc R . .
C13 C 0.6866(5) -0.0074(4) 0.2155(3) 0.0520(12) Uani 1 1 d . . .
H9 H 0.6191 -0.0599 0.2297 0.062 Uiso 1 1 calc R . .
C14 C 0.8292(5) 0.0438(4) 0.2566(2) 0.0449(11) Uani 1 1 d . . .
C15 C 1.0207(5) 0.2141(4) 0.2529(3) 0.0595(14) Uani 1 1 d . . .
H10 H 1.0586 0.2448 0.2143 0.071 Uiso 1 1 calc R . .
H11 H 1.0963 0.1881 0.2838 0.071 Uiso 1 1 calc R . .
C16 C 0.9833(6) 0.3079(5) 0.3027(3) 0.0845(18) Uani 1 1 d . . .
H12 H 0.9034 0.3298 0.2720 0.101 Uiso 1 1 calc R . .
H13 H 0.9494 0.2772 0.3424 0.101 Uiso 1 1 calc R . .
C17 C 1.1059(6) 0.4107(5) 0.3383(3) 0.0845(18) Uani 1 1 d . . .
H14 H 1.1372 0.4434 0.2987 0.101 Uiso 1 1 calc R . .
H15 H 1.1873 0.3885 0.3674 0.101 Uiso 1 1 calc R . .
C18 C 1.0697(6) 0.5025(5) 0.3908(3) 0.0855(18) Uani 1 1 d . . .
H16 H 0.9810 0.5179 0.3634 0.103 Uiso 1 1 calc R . .
H17 H 1.0497 0.4725 0.4336 0.103 Uiso 1 1 calc R . .
C19 C 1.1851(7) 0.6110(5) 0.4198(4) 0.103(2) Uani 1 1 d . . .
H18 H 1.2072 0.6402 0.3770 0.123 Uiso 1 1 calc R . .
H19 H 1.2731 0.5963 0.4486 0.123 Uiso 1 1 calc R . .
C20 C 1.1461(7) 0.7006(5) 0.4691(4) 0.114(2) Uani 1 1 d . . .
H20 H 1.2260 0.7688 0.4858 0.171 Uiso 1 1 calc R . .
H21 H 1.1270 0.6734 0.5125 0.171 Uiso 1 1 calc R . .
H22 H 1.0604 0.7171 0.4408 0.171 Uiso 1 1 calc R . .
C21 C 0.9123(5) 0.0271(4) 0.3280(3) 0.0470(12) Uani 1 1 d . . .
C22 C 1.0481(5) 0.0112(4) 0.3468(3) 0.0622(14) Uani 1 1 d . . .
H23 H 1.1055 0.0091 0.3134 0.075 Uiso 1 1 calc R . .
C23 C 1.0937(5) -0.0017(4) 0.4217(3) 0.0586(13) Uani 1 1 d . . .
H24 H 1.1843 -0.0135 0.4425 0.070 Uiso 1 1 calc R . .
C24 C 0.9945(5) 0.0044(4) 0.4608(2) 0.0474(12) Uani 1 1 d . . .
C25 C 0.1392(7) 0.3826(6) -0.2143(4) 0.0868(18) Uani 1 1 d . . .
H25 H 0.1039 0.4027 -0.2599 0.104 Uiso 1 1 calc R . .
C26 C 0.2136(7) 0.4649(5) -0.1498(4) 0.0880(19) Uani 1 1 d . . .
H26 H 0.2298 0.5417 -0.1519 0.106 Uiso 1 1 calc R . .
C27 C 0.1176(6) 0.2688(6) -0.2105(3) 0.0864(18) Uani 1 1 d . . .
H27 H 0.0682 0.2118 -0.2540 0.104 Uiso 1 1 calc R . .
C28 C 0.2646(6) 0.4362(5) -0.0821(3) 0.0723(16) Uani 1 1 d . . .
H28 H 0.3141 0.4936 -0.0388 0.087 Uiso 1 1 calc R . .
C29 C 0.1685(6) 0.2395(5) -0.1427(3) 0.0686(15) Uani 1 1 d . . .
H29 H 0.1525 0.1627 -0.1408 0.082 Uiso 1 1 calc R . .
C30 C 0.2430(5) 0.3221(4) -0.0777(3) 0.0545(13) Uani 1 1 d . . .
C31 C 0.2968(5) 0.2942(4) -0.0038(3) 0.0535(13) Uani 1 1 d . . .
C32 C 0.3725(6) 0.3665(4) 0.0639(3) 0.0684(15) Uani 1 1 d . . .
H30 H 0.4067 0.4451 0.0693 0.082 Uiso 1 1 calc R . .
C33 C 0.3948(6) 0.3127(4) 0.1248(3) 0.0691(15) Uani 1 1 d . . .
H31 H 0.4459 0.3526 0.1742 0.083 Uiso 1 1 calc R . .
C34 C 0.3355(5) 0.1964(4) 0.1064(3) 0.0528(13) Uani 1 1 d . . .
C35 C 0.3214(5) 0.1103(4) 0.1505(3) 0.0506(12) Uani 1 1 d . . .
C36 C 0.2231(5) 0.0023(4) 0.1274(3) 0.0628(14) Uani 1 1 d . . .
H32 H 0.1555 -0.0279 0.0800 0.075 Uiso 1 1 calc R . .
C37 C 0.2429(5) -0.0527(4) 0.1870(3) 0.0627(14) Uani 1 1 d . . .
H33 H 0.1916 -0.1265 0.1861 0.075 Uiso 1 1 calc R . .
C38 C 0.3513(5) 0.0202(4) 0.2478(3) 0.0510(12) Uani 1 1 d . . .
C39 C 0.5236(5) 0.2170(4) 0.2690(3) 0.0546(13) Uani 1 1 d . . .
H34 H 0.5735 0.2487 0.2345 0.066 Uiso 1 1 calc R . .
H35 H 0.5920 0.1891 0.3034 0.066 Uiso 1 1 calc R . .
C40 C 0.4813(5) 0.3120(4) 0.3152(3) 0.0561(13) Uani 1 1 d . . .
H36 H 0.4023 0.3323 0.2825 0.067 Uiso 1 1 calc R . .
H37 H 0.4458 0.2840 0.3553 0.067 Uiso 1 1 calc R . .
C41 C 0.6089(5) 0.4178(4) 0.3501(3) 0.0756(17) Uani 1 1 d . B .
H38 H 0.6911 0.3952 0.3781 0.091 Uiso 1 1 calc R . .
H39 H 0.6378 0.4492 0.3095 0.091 Uiso 1 1 calc R . .
C42 C 0.5784(7) 0.5094(5) 0.4022(3) 0.0856(19) Uani 1 1 d . . .
H40 H 0.4868 0.5230 0.3771 0.103 Uiso 1 1 calc R A 1
H41 H 0.5662 0.4825 0.4473 0.103 Uiso 1 1 calc R A 1
C43 C 0.686(4) 0.611(3) 0.424(2) 0.140(16) Uani 0.50 1 d P B 1
H42 H 0.6858 0.6390 0.3779 0.169 Uiso 0.50 1 calc PR B 1
H43 H 0.7776 0.5909 0.4387 0.169 Uiso 0.50 1 calc PR B 1
C44 C 0.4049(5) -0.0060(4) 0.3211(3) 0.0517(12) Uani 1 1 d . . .
C45 C 0.3996(5) -0.1127(4) 0.3329(3) 0.0645(14) Uani 1 1 d . . .
H44 H 0.3724 -0.1774 0.2937 0.077 Uiso 1 1 calc R . .
C46 C 0.4391(5) -0.1162(4) 0.4099(3) 0.0638(14) Uani 1 1 d . . .
H45 H 0.4392 -0.1840 0.4261 0.077 Uiso 1 1 calc R . .
C47 C 0.4769(5) -0.0142(4) 0.4586(3) 0.0516(12) Uani 1 1 d . . .
N1 N 0.8913(4) 0.1169(3) 0.2162(2) 0.0479(10) Uani 1 1 d . . .
N2 N 0.3986(4) 0.1202(3) 0.2250(2) 0.0464(9) Uani 1 1 d . . .
S1 S 0.67607(13) 0.21075(11) 0.03464(7) 0.0569(4) Uani 1 1 d . . .
S2 S 0.84006(13) 0.02587(11) 0.40415(7) 0.0539(4) Uani 1 1 d . . .
S3 S 0.25657(14) 0.15510(10) 0.00911(7) 0.0577(4) Uani 1 1 d . . .
S4 S 0.46394(13) 0.09116(10) 0.40802(7) 0.0565(4) Uani 1 1 d . . .
C48 C 0.7162(14) 0.6930(12) 0.3955(10) 0.100(5) Uani 0.50 1 d P B 2
H46 H 0.7353 0.6542 0.3513 0.150 Uiso 0.50 1 calc PR B 2
H47 H 0.7913 0.7635 0.4177 0.150 Uiso 0.50 1 calc PR B 2
H48 H 0.6229 0.7089 0.3812 0.150 Uiso 0.50 1 calc PR B 2
C49 C 0.7003(18) 0.7084(12) 0.4799(8) 0.117(6) Uani 0.50 1 d P B 1
H49 H 0.6355 0.7513 0.4595 0.176 Uiso 0.50 1 calc PR B 1
H50 H 0.7994 0.7555 0.4951 0.176 Uiso 0.50 1 calc PR B 1
H51 H 0.6757 0.6846 0.5232 0.176 Uiso 0.50 1 calc PR B 1
C50 C 0.715(4) 0.625(4) 0.448(2) 0.109(10) Uani 0.50 1 d P B 2
H52 H 0.6975 0.6626 0.4931 0.131 Uiso 0.50 1 calc PR B 2
H53 H 0.8072 0.6050 0.4613 0.131 Uiso 0.50 1 calc PR B 2

loop_
_atom_site_aniso_label
_atom_site_aniso_U_11
_atom_site_aniso_U_22
_atom_site_aniso_U_33
_atom_site_aniso_U_23
_atom_site_aniso_U_13
_atom_site_aniso_U_12
C1 0.109(5) 0.085(5) 0.066(4) 0.030(4) 0.029(4) 0.047(4)
C2 0.100(5) 0.098(5) 0.094(5) 0.049(4) 0.046(4) 0.028(4)
C3 0.078(4) 0.082(4) 0.065(4) 0.017(3) 0.012(3) 0.032(3)
C4 0.065(4) 0.097(5) 0.082(4) 0.041(4) 0.028(3) 0.019(3)
C5 0.060(4) 0.062(3) 0.059(3) 0.014(3) 0.016(3) 0.019(3)
C6 0.061(3) 0.060(3) 0.051(3) 0.012(3) 0.020(3) 0.025(3)
C7 0.046(3) 0.053(3) 0.049(3) 0.009(3) 0.014(2) 0.013(2)
C8 0.056(3) 0.091(4) 0.059(3) 0.027(3) 0.028(3) 0.022(3)
C9 0.047(3) 0.110(5) 0.058(3) 0.029(3) 0.018(3) 0.026(3)
C10 0.050(3) 0.056(3) 0.041(3) 0.008(3) 0.015(2) 0.016(2)
C11 0.046(3) 0.052(3) 0.043(3) 0.005(2) 0.009(2) 0.017(2)
C12 0.040(3) 0.057(3) 0.054(3) 0.005(3) 0.010(2) 0.009(2)
C13 0.047(3) 0.056(3) 0.054(3) 0.012(3) 0.018(3) 0.012(2)
C14 0.050(3) 0.042(3) 0.047(3) 0.010(2) 0.018(3) 0.016(2)
C15 0.057(3) 0.060(3) 0.051(3) 0.013(3) 0.013(3) -0.003(3)
C16 0.077(4) 0.064(4) 0.091(5) -0.005(4) 0.007(3) 0.008(3)
C17 0.101(5) 0.067(4) 0.073(4) 0.013(3) 0.021(4) 0.002(3)
C18 0.095(5) 0.065(4) 0.086(4) 0.014(4) 0.011(4) 0.018(3)
C19 0.094(5) 0.083(5) 0.119(6) 0.015(4) 0.029(4) 0.006(4)
C20 0.098(5) 0.078(5) 0.150(7) -0.009(5) 0.046(5) 0.006(4)
C21 0.049(3) 0.044(3) 0.050(3) 0.010(2) 0.018(2) 0.013(2)
C22 0.052(3) 0.086(4) 0.060(4) 0.025(3) 0.027(3) 0.023(3)
C23 0.046(3) 0.077(4) 0.062(4) 0.026(3) 0.019(3) 0.024(3)
C24 0.042(3) 0.045(3) 0.053(3) 0.012(3) 0.011(3) 0.007(2)
C25 0.101(5) 0.094(5) 0.073(5) 0.033(4) 0.022(4) 0.034(4)
C26 0.103(5) 0.071(4) 0.086(5) 0.026(4) 0.019(4) 0.016(4)
C27 0.095(5) 0.089(5) 0.057(4) 0.006(4) 0.002(3) 0.015(4)
C28 0.085(4) 0.064(4) 0.062(4) 0.013(3) 0.015(3) 0.015(3)
C29 0.079(4) 0.061(4) 0.057(4) 0.006(3) 0.013(3) 0.015(3)
C30 0.047(3) 0.059(4) 0.059(4) 0.012(3) 0.020(3) 0.015(2)
C31 0.051(3) 0.047(3) 0.062(4) 0.005(3) 0.021(3) 0.012(2)
C32 0.080(4) 0.046(3) 0.068(4) 0.005(3) 0.012(3) 0.009(3)
C33 0.082(4) 0.054(4) 0.059(4) 0.004(3) 0.010(3) 0.010(3)
C34 0.051(3) 0.053(3) 0.054(3) 0.004(3) 0.015(2) 0.016(2)
C35 0.050(3) 0.048(3) 0.050(3) 0.001(3) 0.014(3) 0.011(2)
C36 0.062(3) 0.055(3) 0.053(3) -0.003(3) 0.006(3) 0.001(3)
C37 0.062(3) 0.050(3) 0.065(4) 0.007(3) 0.014(3) 0.002(3)
C38 0.046(3) 0.046(3) 0.063(4) 0.011(3) 0.024(3) 0.010(2)
C39 0.046(3) 0.052(3) 0.063(3) 0.014(3) 0.015(3) 0.006(2)
C40 0.057(3) 0.051(3) 0.056(3) 0.005(3) 0.019(3) 0.008(2)
C41 0.068(4) 0.058(4) 0.083(4) 0.008(3) 0.004(3) 0.003(3)
C42 0.115(5) 0.060(4) 0.066(4) 0.001(3) 0.005(4) 0.020(4)
C43 0.17(2) 0.022(11) 0.12(3) -0.033(13) -0.101(16) -0.016(11)
C44 0.041(3) 0.051(3) 0.061(4) 0.008(3) 0.017(2) 0.008(2)
C45 0.074(4) 0.051(4) 0.067(4) 0.007(3) 0.026(3) 0.012(3)
C46 0.074(4) 0.049(3) 0.071(4) 0.016(3) 0.027(3) 0.015(3)
C47 0.041(3) 0.051(3) 0.064(3) 0.014(3) 0.019(3) 0.010(2)
N1 0.044(2) 0.051(2) 0.045(2) 0.010(2) 0.011(2) 0.0074(18)
N2 0.045(2) 0.042(2) 0.048(3) 0.002(2) 0.014(2) 0.0066(18)
S1 0.0466(7) 0.0694(9) 0.0585(8) 0.0209(7) 0.0171(6) 0.0160(6)
S2 0.0482(7) 0.0685(9) 0.0533(8) 0.0189(7) 0.0193(6) 0.0234(6)
S3 0.0614(8) 0.0519(8) 0.0560(8) 0.0046(7) 0.0171(7) 0.0118(6)
S4 0.0557(8) 0.0507(8) 0.0602(9) 0.0103(7) 0.0146(7) 0.0113(6)
C48 0.094(10) 0.054(9) 0.129(15) 0.003(9) 0.022(9) -0.003(7)
C49 0.161(15) 0.065(10) 0.108(13) -0.019(10) 0.022(11) 0.036(10)
C50 0.106(16) 0.09(2) 0.067(18) -0.009(18) -0.038(19) -0.018(15)

loop_
_atom_type_symbol
_atom_type_description
_atom_type_scat_dispersion_real
_atom_type_scat_dispersion_imag
_atom_type_scat_source
C C 0.0033 0.0016 'International Tables Vol C Tables 4.2.6.8 and 6.1.1.4'
H H 0.0000 0.0000 'International Tables Vol C Tables 4.2.6.8 and 6.1.1.4'
N N 0.0061 0.0033 'International Tables Vol C Tables 4.2.6.8 and 6.1.1.4'
S S 0.1246 0.1234 'International Tables Vol C Tables 4.2.6.8 and 6.1.1.4'

loop_
_geom_angle_atom_site_label_1
_geom_angle_atom_site_label_2
_geom_angle_atom_site_label_3
_geom_angle
_geom_angle_site_symmetry_1
_geom_angle_site_symmetry_3
C2 C1 C3 119.7(6) . .
C1 C2 C4 120.6(6) . .
C1 C3 C5 120.0(6) . .
C2 C4 C6 120.8(5) . .
C6 C5 C3 120.6(5) . .
C4 C6 C5 118.3(5) . .
C4 C6 C7 119.7(5) . .
C5 C6 C7 122.0(5) . .
C8 C7 C6 128.0(4) . .
C8 C7 S1 109.3(4) . .
C6 C7 S1 122.5(3) . .
C7 C8 C9 114.8(5) . .
C10 C9 C8 113.7(5) . .
C9 C10 C11 130.9(4) . .
C9 C10 S1 109.2(4) . .
C11 C10 S1 119.9(3) . .
C12 C11 N1 107.2(4) . .
C12 C11 C10 129.6(4) . .
N1 C11 C10 123.1(4) . .
C11 C12 C13 108.2(4) . .
C14 C13 C12 108.4(4) . .
C13 C14 N1 107.6(4) . .
C13 C14 C21 130.0(4) . .
N1 C14 C21 122.4(4) . .
N1 C15 C16 111.2(4) . .
C17 C16 C15 114.3(5) . .
C16 C17 C18 114.1(5) . .
C19 C18 C17 114.8(6) . .
C18 C19 C20 114.0(6) . .
C22 C21 C14 129.4(4) . .
C22 C21 S2 110.0(4) . .
C14 C21 S2 120.6(3) . .
C21 C22 C23 113.5(4) . .
C24 C23 C22 113.9(4) . .
C23 C24 C24 128.6(5) . 2_756
C23 C24 S2 110.1(3) . .
C24 C24 S2 121.3(5) 2_756 .
C26 C25 C27 118.8(6) . .
C25 C26 C28 121.1(6) . .
C29 C27 C25 120.4(6) . .
C26 C28 C30 120.6(5) . .
C27 C29 C30 121.0(5) . .
C29 C30 C28 118.2(5) . .
C29 C30 C31 122.6(5) . .
C28 C30 C31 119.2(5) . .
C32 C31 C30 128.5(5) . .
C32 C31 S3 109.1(4) . .
C30 C31 S3 122.2(4) . .
C31 C32 C33 114.1(5) . .
C34 C33 C32 115.0(5) . .
C33 C34 C35 133.6(5) . .
C33 C34 S3 108.1(4) . .
C35 C34 S3 118.2(4) . .
N2 C35 C36 106.5(4) . .
N2 C35 C34 126.9(4) . .
C36 C35 C34 126.6(5) . .
C37 C36 C35 108.4(4) . .
C38 C37 C36 108.6(4) . .
C37 C38 N2 107.0(4) . .
C37 C38 C44 125.6(4) . .
N2 C38 C44 127.5(4) . .
N2 C39 C40 113.7(4) . .
C41 C40 C39 112.1(4) . .
C42 C41 C40 114.6(5) . .
C43 C42 C41 114(2) . .
C43 C42 C50 13(3) . .
C41 C42 C50 118.0(17) . .
C42 C43 C49 128(4) . .
C45 C44 C38 124.9(5) . .
C45 C44 S4 109.3(4) . .
C38 C44 S4 125.4(4) . .
C44 C45 C46 113.5(5) . .
C47 C46 C45 114.9(5) . .
C46 C47 C47 129.8(6) . 2_656
C46 C47 S4 109.4(4) . .
C47 C47 S4 120.8(5) 2_656 .
C14 N1 C11 108.6(4) . .
C14 N1 C15 122.2(4) . .
C11 N1 C15 124.9(4) . .
C38 N2 C35 109.6(4) . .
C38 N2 C39 125.6(4) . .
C35 N2 C39 124.4(4) . .
C10 S1 C7 93.0(2) . .
C21 S2 C24 92.5(2) . .
C34 S3 C31 93.6(2) . .
C47 S4 C44 92.9(2) . .
C48 C50 C42 104(2) . .

loop_
_geom_bond_atom_site_label_1
_geom_bond_atom_site_label_2
_geom_bond_distance
_geom_bond_site_symmetry_2
C1 C2 1.367(7) .
C1 C3 1.369(7) .
C2 C4 1.373(7) .
C3 C5 1.388(7) .
C4 C6 1.381(7) .
C5 C6 1.384(6) .
C6 C7 1.468(6) .
C7 C8 1.344(6) .
C7 S1 1.733(5) .
C8 C9 1.396(6) .
C9 C10 1.368(6) .
C10 C11 1.449(6) .
C10 S1 1.727(4) .
C11 C12 1.379(6) .
C11 N1 1.391(5) .
C12 C13 1.394(6) .
C13 C14 1.371(6) .
C14 N1 1.386(5) .
C14 C21 1.453(6) .
C15 N1 1.469(5) .
C15 C16 1.525(7) .
C16 C17 1.470(7) .
C17 C18 1.528(8) .
C18 C19 1.470(7) .
C19 C20 1.492(8) .
C21 C22 1.356(6) .
C21 S2 1.721(5) .
C22 C23 1.403(6) .
C23 C24 1.347(6) .
C24 C24 1.456(9) 2_756
C24 S2 1.724(4) .
C25 C26 1.367(7) .
C25 C27 1.384(7) .
C26 C28 1.370(7) .
C27 C29 1.375(7) .
C28 C30 1.391(6) .
C29 C30 1.376(6) .
C30 C31 1.471(6) .
C31 C32 1.355(6) .
C31 S3 1.736(5) .
C32 C33 1.398(7) .
C33 C34 1.371(6) .
C34 C35 1.439(6) .
C34 S3 1.733(5) .
C35 N2 1.385(5) .
C35 C36 1.389(6) .
C36 C37 1.383(6) .
C37 C38 1.378(6) .
C38 N2 1.382(5) .
C38 C44 1.452(6) .
C39 N2 1.468(5) .
C39 C40 1.528(6) .
C40 C41 1.516(6) .
C41 C42 1.495(7) .
C42 C43 1.38(4) .
C42 C50 1.66(4) .
C43 C49 1.41(4) .
C44 C45 1.357(6) .
C44 S4 1.736(5) .
C45 C46 1.400(7) .
C46 C47 1.345(6) .
C47 C47 1.459(9) 2_656
C47 S4 1.725(5) .
C48 C50 1.38(4) .
